data_2226094
loop_
_publ_author_name
'Lian, Zhe'
'Xu, Guoqiang'
'Li, Xiaoyan'

_publ_section_title
;
 [2,6-Bis(diphenylphosphinooxy)phenyl]bis(trimethylphosphine)cobalt(I)
;
_journal_coeditor_code DN2559
_journal_issue 6
_journal_name_full 'Acta Crystallographica Section E'
_journal_page_first m636
_journal_paper_doi 10.1107/S160053681001634X
_journal_volume 66
_journal_year 2010
_chemical_formula_iupac '[Co (C30 H23 O2 P2) (C3 H9 P)2]'
_chemical_formula_moiety 'C36 H41 Co O2 P4'
_chemical_formula_sum 'C36 H41 Co O2 P4'
_chemical_formula_weight 688.50
_chemical_melting_point 385
_chemical_name_systematic
;
[2,6-Bis(diphenylphosphinooxy)phenyl]bis(trimethylphosphine)cobalt(I)
;
_space_group_IT_number 15
_symmetry_cell_setting monoclinic
_symmetry_space_group_name_Hall '-C 2yc'
_symmetry_space_group_name_H-M 'C 1 2/c 1'
_atom_sites_solution_hydrogens geom
_atom_sites_solution_primary direct
_atom_sites_solution_secondary difmap
_audit_creation_method SHELXL-97
_cell_angle_alpha 90.00
_cell_angle_beta 123.85(3)
_cell_angle_gamma 90.00
_cell_formula_units_Z 8
_cell_length_a 31.437(6)
_cell_length_b 13.344(3)
_cell_length_c 19.187(4)
_cell_measurement_reflns_used 25414
_cell_measurement_temperature 293(2)
_cell_measurement_theta_max 26.75
_cell_measurement_theta_min 1.56
_cell_volume 6685(3)
_computing_cell_refinement 'SAINT (Bruker, 1997)'
_computing_data_collection 'SMART (Bruker, 1997)'
_computing_data_reduction 'SAINT (Bruker, 1997)'
_computing_molecular_graphics 'ORTEPIII (Burnett & Johnson, 1996) and ORTEP-3 for Windows (Farrugia, 1997)'
_computing_publication_material 'SHELXTL (Sheldrick, 2008)'
_computing_structure_refinement 'SHELXL97 (Sheldrick, 2008)'
_computing_structure_solution 'SHELXS97 (Sheldrick, 2008)'
_diffrn_ambient_temperature 293(2)
_diffrn_measured_fraction_theta_full 0.991
_diffrn_measured_fraction_theta_max 0.991
_diffrn_measurement_device_type 'Bruker SMART CCD area-detector'
_diffrn_measurement_method '\f and \w scans'
_diffrn_radiation_monochromator graphite
_diffrn_radiation_source 'fine-focus sealed tube'
_diffrn_radiation_type MoK\a
_diffrn_radiation_wavelength 0.71073
_diffrn_reflns_av_R_equivalents 0.0726
_diffrn_reflns_av_sigmaI/netI 0.0497
_diffrn_reflns_limit_h_max 39
_diffrn_reflns_limit_h_min -39
_diffrn_reflns_limit_k_max 16
_diffrn_reflns_limit_k_min -16
_diffrn_reflns_limit_l_max 24
_diffrn_reflns_limit_l_min -24
_diffrn_reflns_number 25414
_diffrn_reflns_theta_full 26.75
_diffrn_reflns_theta_max 26.75
_diffrn_reflns_theta_min 1.56
_diffrn_standards_number 0
_exptl_absorpt_coefficient_mu 0.737
_exptl_absorpt_correction_T_max 0.9300
_exptl_absorpt_correction_T_min 0.8667
_exptl_absorpt_correction_type multi-scan
_exptl_absorpt_process_details '(SADABS; Sheldrick, 2004)'
_exptl_crystal_colour brown
_exptl_crystal_density_diffrn 1.368
_exptl_crystal_density_method 'not measured'
_exptl_crystal_description block
_exptl_crystal_F_000 2880
_exptl_crystal_size_max 0.20
_exptl_crystal_size_mid 0.15
_exptl_crystal_size_min 0.10
_refine_diff_density_max 0.554
_refine_diff_density_min -0.630
_refine_ls_extinction_method none
_refine_ls_goodness_of_fit_ref 1.031
_refine_ls_hydrogen_treatment constr
_refine_ls_matrix_type full
_refine_ls_number_parameters 394
_refine_ls_number_reflns 7056
_refine_ls_number_restraints 0
_refine_ls_restrained_S_all 1.031
_refine_ls_R_factor_all 0.0473
_refine_ls_R_factor_gt 0.0394
_refine_ls_shift/su_max 0.002
_refine_ls_shift/su_mean 0.000
_refine_ls_structure_factor_coef Fsqd
_refine_ls_weighting_details 'calc w=1/[\s^2^(Fo^2^)+(0.0669P)^2^+0.8607P] where P=(Fo^2^+2Fc^2^)/3'
_refine_ls_weighting_scheme calc
_refine_ls_wR_factor_gt 0.1002
_refine_ls_wR_factor_ref 0.1056
_reflns_number_gt 6078
_reflns_number_total 7056
_reflns_threshold_expression I>2\s(I)
_cod_data_source_file dn2559.cif
_cod_data_source_block I
_cod_original_sg_symbol_H-M 'C 2/c'
_cod_database_code 2226094
_cod_database_fobs_code 2226094

loop_
_symmetry_equiv_pos_as_xyz
'x, y, z'
'-x, y, -z+1/2'
'x+1/2, y+1/2, z'
'-x+1/2, y+1/2, -z+1/2'
'-x, -y, -z'
'x, -y, z-1/2'
'-x+1/2, -y+1/2, -z'
'x+1/2, -y+1/2, z-1/2'

loop_
_atom_site_type_symbol
_atom_site_label
_atom_site_fract_x
_atom_site_fract_y
_atom_site_fract_z
_atom_site_U_iso_or_equiv
_atom_site_adp_type
_atom_site_calc_flag
_atom_site_refinement_flags
_atom_site_occupancy
_atom_site_disorder_assembly
_atom_site_disorder_group
Co Co1 0.141627(10) 0.22511(2) 0.188845(16) 0.02454(9) Uani d . 1 . .
P P1 0.077347(19) 0.18917(4) 0.19360(3) 0.02587(12) Uani d . 1 . .
P P2 0.15209(2) 0.33637(4) 0.11980(3) 0.02792(12) Uani d . 1 . .
P P3 0.14305(2) 0.08689(4) 0.12942(3) 0.02800(12) Uani d . 1 . .
P P4 0.21421(2) 0.20712(4) 0.31383(3) 0.02911(13) Uani d . 1 . .
O O1 0.08196(6) 0.25832(11) 0.27072(9) 0.0306(3) Uani d . 1 . .
O O2 0.16718(6) 0.44366(11) 0.17485(10) 0.0344(3) Uani d . 1 . .
C C1 0.14760(8) 0.44092(17) 0.22435(13) 0.0327(4) Uani d . 1 . .
C C2 0.12987(8) 0.34853(16) 0.23120(13) 0.0294(4) Uani d . 1 . .
C C3 0.10554(8) 0.34857(16) 0.27383(12) 0.0298(4) Uani d . 1 . .
C C4 0.10342(9) 0.43159(18) 0.31533(13) 0.0354(5) Uani d . 1 . .
H H20 0.0882 0.4281 0.3452 0.043 Uiso calc R 1 . .
C C5 0.12496(9) 0.52060(18) 0.31050(14) 0.0388(5) Uani d . 1 . .
H H21 0.1251 0.5769 0.3392 0.047 Uiso calc R 1 . .
C C6 0.14621(9) 0.52681(17) 0.26361(14) 0.0379(5) Uani d . 1 . .
H H22 0.1592 0.5871 0.2587 0.046 Uiso calc R 1 . .
C C7 0.01157(8) 0.21993(15) 0.10672(13) 0.0288(4) Uani d . 1 . .
C C8 0.00137(8) 0.24372(17) 0.02814(13) 0.0321(4) Uani d . 1 . .
H H23 0.0280 0.2449 0.0203 0.038 Uiso calc R 1 . .
C C9 -0.04811(9) 0.26574(19) -0.03860(15) 0.0391(5) Uani d . 1 . .
H H24 -0.0546 0.2807 -0.0910 0.047 Uiso calc R 1 . .
C C10 -0.08780(9) 0.26546(19) -0.02715(15) 0.0396(5) Uani d . 1 . .
H H25 -0.1210 0.2798 -0.0719 0.047 Uiso calc R 1 . .
C C11 -0.07809(9) 0.24373(19) 0.05141(15) 0.0397(5) Uani d . 1 . .
H H26 -0.1047 0.2447 0.0594 0.048 Uiso calc R 1 . .
C C12 -0.02885(9) 0.22066(18) 0.11754(15) 0.0363(5) Uani d . 1 . .
H H27 -0.0226 0.2055 0.1698 0.044 Uiso calc R 1 . .
C C13 0.06603(8) 0.06823(16) 0.22481(13) 0.0291(4) Uani d . 1 . .
C C14 0.09125(8) 0.04158(18) 0.30946(14) 0.0347(5) Uani d . 1 . .
H H28 0.1094 0.0897 0.3510 0.042 Uiso calc R 1 . .
C C15 0.08926(9) -0.0563(2) 0.33157(15) 0.0436(6) Uani d . 1 . .
H H29 0.1058 -0.0733 0.3879 0.052 Uiso calc R 1 . .
C C16 0.06302(9) -0.1289(2) 0.27081(17) 0.0456(6) Uani d . 1 . .
H H30 0.0637 -0.1952 0.2863 0.055 Uiso calc R 1 . .
C C17 0.03576(9) -0.10278(19) 0.18683(16) 0.0425(5) Uani d . 1 . .
H H31 0.0168 -0.1508 0.1457 0.051 Uiso calc R 1 . .
C C18 0.03690(8) -0.00462(17) 0.16425(14) 0.0350(5) Uani d . 1 . .
H H32 0.0179 0.0130 0.1078 0.042 Uiso calc R 1 . .
C C19 0.09695(8) 0.38005(16) 0.01862(13) 0.0302(4) Uani d . 1 . .
C C20 0.07886(9) 0.32187(17) -0.05290(14) 0.0342(4) Uani d . 1 . .
H H33 0.0962 0.2636 -0.0494 0.041 Uiso calc R 1 . .
C C21 0.03544(9) 0.34968(19) -0.12919(14) 0.0399(5) Uani d . 1 . .
H H34 0.0239 0.3102 -0.1764 0.048 Uiso calc R 1 . .
C C22 0.00919(10) 0.4362(2) -0.13533(15) 0.0439(5) Uani d . 1 . .
H H35 -0.0199 0.4550 -0.1866 0.053 Uiso calc R 1 . .
C C23 0.02665(11) 0.4943(2) -0.06468(16) 0.0471(6) Uani d . 1 . .
H H36 0.0092 0.5524 -0.0685 0.056 Uiso calc R 1 . .
C C24 0.06998(10) 0.46637(18) 0.01180(15) 0.0404(5) Uani d . 1 . .
H H37 0.0812 0.5057 0.0590 0.049 Uiso calc R 1 . .
C C25 0.20242(8) 0.34292(16) 0.09881(13) 0.0321(4) Uani d . 1 . .
C C26 0.19699(9) 0.39827(19) 0.03261(15) 0.0390(5) Uani d . 1 . .
H H38 0.1668 0.4331 -0.0035 0.047 Uiso calc R 1 . .
C C27 0.23669(10) 0.4015(2) 0.02033(16) 0.0468(6) Uani d . 1 . .
H H39 0.2326 0.4378 -0.0244 0.056 Uiso calc R 1 . .
C C28 0.28171(10) 0.3517(2) 0.07380(16) 0.0477(6) Uani d . 1 . .
H H40 0.3078 0.3536 0.0647 0.057 Uiso calc R 1 . .
C C29 0.28847(10) 0.2984(2) 0.14149(17) 0.0451(6) Uani d . 1 . .
H H41 0.3193 0.2662 0.1788 0.054 Uiso calc R 1 . .
C C30 0.24838(9) 0.29392(18) 0.15257(15) 0.0374(5) Uani d . 1 . .
H H19 0.2525 0.2571 0.1971 0.045 Uiso calc R 1 . .
C C31 0.15587(9) -0.03061(17) 0.18758(15) 0.0372(5) Uani d . 1 . .
H H31A 0.1339 -0.0351 0.2075 0.056 Uiso calc R 1 . .
H H31B 0.1910 -0.0319 0.2344 0.056 Uiso calc R 1 . .
H H31C 0.1494 -0.0863 0.1512 0.056 Uiso calc R 1 . .
C C32 0.08378(9) 0.05274(18) 0.02973(14) 0.0365(5) Uani d . 1 . .
H H32A 0.0886 -0.0096 0.0101 0.055 Uiso calc R 1 . .
H H32B 0.0752 0.1042 -0.0111 0.055 Uiso calc R 1 . .
H H32C 0.0565 0.0458 0.0380 0.055 Uiso calc R 1 . .
C C33 0.18824(9) 0.07295(18) 0.09792(16) 0.0384(5) Uani d . 1 . .
H H33A 0.2227 0.0741 0.1469 0.058 Uiso calc R 1 . .
H H33B 0.1836 0.1271 0.0614 0.058 Uiso calc R 1 . .
H H33C 0.1821 0.0104 0.0690 0.058 Uiso calc R 1 . .
C C34 0.20915(9) 0.1656(2) 0.40012(14) 0.0405(5) Uani d . 1 . .
H H34A 0.1973 0.0975 0.3906 0.061 Uiso calc R 1 . .
H H34B 0.1854 0.2078 0.4028 0.061 Uiso calc R 1 . .
H H34C 0.2422 0.1697 0.4521 0.061 Uiso calc R 1 . .
C C35 0.26675(9) 0.1240(2) 0.33529(15) 0.0441(5) Uani d . 1 . .
H H35A 0.2945 0.1299 0.3932 0.066 Uiso calc R 1 . .
H H35B 0.2784 0.1426 0.3003 0.066 Uiso calc R 1 . .
H H35C 0.2548 0.0560 0.3236 0.066 Uiso calc R 1 . .
C C36 0.25124(9) 0.32175(19) 0.36162(15) 0.0429(5) Uani d . 1 . .
H H36A 0.2819 0.3061 0.4150 0.064 Uiso calc R 1 . .
H H36B 0.2311 0.3688 0.3693 0.064 Uiso calc R 1 . .
H H36C 0.2602 0.3505 0.3256 0.064 Uiso calc R 1 . .

loop_
_atom_site_aniso_label
_atom_site_aniso_U_11
_atom_site_aniso_U_22
_atom_site_aniso_U_33
_atom_site_aniso_U_12
_atom_site_aniso_U_13
_atom_site_aniso_U_23
Co1 0.03026(15) 0.02427(16) 0.02686(14) -0.00035(10) 0.02072(12) -0.00117(9)
P1 0.0295(2) 0.0280(3) 0.0274(2) -0.00020(19) 0.0204(2) -0.00030(19)
P2 0.0387(3) 0.0245(3) 0.0315(3) -0.0020(2) 0.0264(2) -0.00196(19)
P3 0.0341(3) 0.0254(3) 0.0323(3) 0.00060(19) 0.0233(2) -0.00147(19)
P4 0.0304(3) 0.0329(3) 0.0284(3) -0.0015(2) 0.0190(2) -0.00092(19)
O1 0.0374(8) 0.0340(8) 0.0319(7) -0.0016(6) 0.0263(6) -0.0028(6)
O2 0.0508(9) 0.0278(8) 0.0407(8) -0.0078(6) 0.0355(7) -0.0064(6)
C1 0.0422(11) 0.0335(12) 0.0331(10) -0.0025(9) 0.0275(9) -0.0035(8)
C2 0.0358(10) 0.0281(11) 0.0310(9) -0.0004(8) 0.0227(8) -0.0024(8)
C3 0.0354(10) 0.0306(11) 0.0303(10) 0.0006(8) 0.0226(9) -0.0020(8)
C4 0.0420(11) 0.0398(13) 0.0335(10) 0.0029(9) 0.0266(10) -0.0038(9)
C5 0.0518(13) 0.0338(12) 0.0393(11) 0.0004(10) 0.0306(11) -0.0105(9)
C6 0.0539(13) 0.0287(12) 0.0403(11) -0.0049(9) 0.0319(11) -0.0076(9)
C7 0.0337(10) 0.0267(11) 0.0317(10) 0.0012(8) 0.0217(9) 0.0006(7)
C8 0.0360(10) 0.0338(11) 0.0335(10) 0.0044(8) 0.0238(9) 0.0021(8)
C9 0.0433(12) 0.0431(14) 0.0345(11) 0.0082(10) 0.0239(10) 0.0046(9)
C10 0.0341(11) 0.0425(14) 0.0395(12) 0.0080(9) 0.0189(10) 0.0024(9)
C11 0.0364(11) 0.0449(14) 0.0475(13) 0.0049(9) 0.0293(10) 0.0025(10)
C12 0.0383(11) 0.0420(13) 0.0383(11) 0.0025(9) 0.0273(10) 0.0038(9)
C13 0.0306(9) 0.0317(11) 0.0346(10) -0.0003(8) 0.0241(8) 0.0019(8)
C14 0.0338(10) 0.0434(13) 0.0346(10) -0.0011(9) 0.0239(9) 0.0037(9)
C15 0.0394(12) 0.0556(16) 0.0431(12) 0.0025(10) 0.0275(11) 0.0180(11)
C16 0.0450(12) 0.0402(14) 0.0620(15) -0.0015(10) 0.0362(12) 0.0134(11)
C17 0.0436(12) 0.0371(13) 0.0551(14) -0.0089(10) 0.0326(11) -0.0004(10)
C18 0.0366(11) 0.0360(12) 0.0373(11) -0.0039(9) 0.0235(9) 0.0009(9)
C19 0.0429(11) 0.0233(10) 0.0358(10) 0.0012(8) 0.0291(9) 0.0022(8)
C20 0.0460(12) 0.0284(11) 0.0360(11) 0.0049(9) 0.0277(10) 0.0017(8)
C21 0.0505(13) 0.0389(13) 0.0351(11) 0.0029(10) 0.0268(10) 0.0032(9)
C22 0.0474(13) 0.0466(15) 0.0408(12) 0.0109(10) 0.0266(11) 0.0135(10)
C23 0.0612(15) 0.0386(14) 0.0505(14) 0.0178(11) 0.0367(13) 0.0105(11)
C24 0.0567(14) 0.0320(12) 0.0437(12) 0.0057(10) 0.0348(11) 0.0023(9)
C25 0.0434(11) 0.0290(11) 0.0368(11) -0.0070(8) 0.0303(10) -0.0065(8)
C26 0.0483(12) 0.0414(13) 0.0403(11) -0.0050(10) 0.0327(11) -0.0009(9)
C27 0.0586(15) 0.0553(16) 0.0457(13) -0.0136(12) 0.0410(12) -0.0046(11)
C28 0.0502(14) 0.0625(17) 0.0498(14) -0.0168(12) 0.0399(12) -0.0125(12)
C29 0.0441(13) 0.0511(15) 0.0517(14) -0.0058(11) 0.0338(12) -0.0065(11)
C30 0.0424(12) 0.0391(13) 0.0415(12) -0.0049(9) 0.0300(10) -0.0015(9)
C31 0.0412(11) 0.0297(12) 0.0461(12) 0.0029(9) 0.0276(10) 0.0026(9)
C32 0.0434(12) 0.0345(12) 0.0364(11) -0.0015(9) 0.0252(10) -0.0054(9)
C33 0.0479(12) 0.0327(12) 0.0510(13) 0.0006(9) 0.0377(11) -0.0035(10)
C34 0.0399(11) 0.0514(15) 0.0330(11) -0.0042(10) 0.0220(10) 0.0025(10)
C35 0.0371(11) 0.0549(16) 0.0392(12) 0.0095(10) 0.0206(10) 0.0031(11)
C36 0.0427(12) 0.0445(14) 0.0373(12) -0.0095(10) 0.0195(10) -0.0021(10)

loop_
_atom_type_symbol
_atom_type_description
_atom_type_scat_dispersion_real
_atom_type_scat_dispersion_imag
_atom_type_scat_source
C C 0.0033 0.0016 'International Tables Vol C Tables 4.2.6.8 and 6.1.1.4'
H H 0.0000 0.0000 'International Tables Vol C Tables 4.2.6.8 and 6.1.1.4'
O O 0.0106 0.0060 'International Tables Vol C Tables 4.2.6.8 and 6.1.1.4'
P P 0.1023 0.0942 'International Tables Vol C Tables 4.2.6.8 and 6.1.1.4'
Co Co 0.3494 0.9721 'International Tables Vol C Tables 4.2.6.8 and 6.1.1.4'

loop_
_geom_angle_atom_site_label_1
_geom_angle_atom_site_label_2
_geom_angle_atom_site_label_3
_geom_angle_site_symmetry_1
_geom_angle_site_symmetry_3
_geom_angle
_geom_angle_publ_flag
C2 Co1 P1 . . 76.63(6) ?
C2 Co1 P2 . . 78.62(6) ?
P1 Co1 P2 . . 131.45(3) ?
C2 Co1 P3 . . 171.95(6) ?
P1 Co1 P3 . . 97.37(3) ?
P2 Co1 P3 . . 102.04(3) ?
C2 Co1 P4 . . 87.75(6) ?
P1 Co1 P4 . . 111.03(3) ?
P2 Co1 P4 . . 108.97(3) ?
P3 Co1 P4 . . 99.52(3) ?
O1 P1 C13 . . 97.69(8) ?
O1 P1 C7 . . 100.23(9) ?
C13 P1 C7 . . 99.71(9) ?
O1 P1 Co1 . . 107.20(6) ?
C13 P1 Co1 . . 125.25(7) ?
C7 P1 Co1 . . 121.73(7) ?
O2 P2 C19 . . 99.43(9) ?
O2 P2 C25 . . 96.95(9) ?
C19 P2 C25 . . 100.04(10) ?
O2 P2 Co1 . . 106.81(6) ?
C19 P2 Co1 . . 119.78(7) ?
C25 P2 Co1 . . 128.16(8) ?
C31 P3 C32 . . 99.98(11) ?
C31 P3 C33 . . 99.52(11) ?
C32 P3 C33 . . 98.87(11) ?
C31 P3 Co1 . . 117.78(8) ?
C32 P3 Co1 . . 116.75(8) ?
C33 P3 Co1 . . 120.15(8) ?
C36 P4 C34 . . 98.70(11) ?
C36 P4 C35 . . 98.68(13) ?
C34 P4 C35 . . 97.73(12) ?
C36 P4 Co1 . . 115.83(9) ?
C34 P4 Co1 . . 117.01(8) ?
C35 P4 Co1 . . 124.27(8) ?
C3 O1 P1 . . 107.12(12) ?
C1 O2 P2 . . 109.21(13) ?
C6 C1 O2 . . 120.65(19) ?
C6 C1 C2 . . 123.14(19) ?
O2 C1 C2 . . 116.21(18) ?
C1 C2 C3 . . 115.76(18) ?
C1 C2 Co1 . . 121.87(15) ?
C3 C2 Co1 . . 122.29(16) ?
C4 C3 C2 . . 123.6(2) ?
C4 C3 O1 . . 121.24(18) ?
C2 C3 O1 . . 115.15(17) ?
C3 C4 C5 . . 117.47(19) ?
C3 C4 H20 . . 121.3 ?
C5 C4 H20 . . 121.3 ?
C6 C5 C4 . . 121.3(2) ?
C6 C5 H21 . . 119.3 ?
C4 C5 H21 . . 119.3 ?
C1 C6 C5 . . 118.3(2) ?
C1 C6 H22 . . 120.8 ?
C5 C6 H22 . . 120.8 ?
C8 C7 C12 . . 118.6(2) ?
C8 C7 P1 . . 119.80(16) ?
C12 C7 P1 . . 121.56(16) ?
C9 C8 C7 . . 120.7(2) ?
C9 C8 H23 . . 119.6 ?
C7 C8 H23 . . 119.6 ?
C10 C9 C8 . . 120.0(2) ?
C10 C9 H24 . . 120.0 ?
C8 C9 H24 . . 120.0 ?
C9 C10 C11 . . 120.0(2) ?
C9 C10 H25 . . 120.0 ?
C11 C10 H25 . . 120.0 ?
C12 C11 C10 . . 119.9(2) ?
C12 C11 H26 . . 120.1 ?
C10 C11 H26 . . 120.1 ?
C11 C12 C7 . . 120.7(2) ?
C11 C12 H27 . . 119.6 ?
C7 C12 H27 . . 119.6 ?
C18 C13 C14 . . 118.3(2) ?
C18 C13 P1 . . 120.03(16) ?
C14 C13 P1 . . 121.19(17) ?
C15 C14 C13 . . 120.1(2) ?
C15 C14 H28 . . 119.9 ?
C13 C14 H28 . . 119.9 ?
C16 C15 C14 . . 120.7(2) ?
C16 C15 H29 . . 119.6 ?
C14 C15 H29 . . 119.6 ?
C15 C16 C17 . . 119.8(2) ?
C15 C16 H30 . . 120.1 ?
C17 C16 H30 . . 120.1 ?
C16 C17 C18 . . 119.7(2) ?
C16 C17 H31 . . 120.2 ?
C18 C17 H31 . . 120.2 ?
C17 C18 C13 . . 121.1(2) ?
C17 C18 H32 . . 119.4 ?
C13 C18 H32 . . 119.4 ?
C20 C19 C24 . . 118.4(2) ?
C20 C19 P2 . . 119.48(16) ?
C24 C19 P2 . . 121.96(17) ?
C21 C20 C19 . . 120.9(2) ?
C21 C20 H33 . . 119.6 ?
C19 C20 H33 . . 119.6 ?
C22 C21 C20 . . 120.2(2) ?
C22 C21 H34 . . 119.9 ?
C20 C21 H34 . . 119.9 ?
C23 C22 C21 . . 119.4(2) ?
C23 C22 H35 . . 120.3 ?
C21 C22 H35 . . 120.3 ?
C22 C23 C24 . . 120.5(2) ?
C22 C23 H36 . . 119.8 ?
C24 C23 H36 . . 119.8 ?
C23 C24 C19 . . 120.6(2) ?
C23 C24 H37 . . 119.7 ?
C19 C24 H37 . . 119.7 ?
C30 C25 C26 . . 118.4(2) ?
C30 C25 P2 . . 118.83(16) ?
C26 C25 P2 . . 122.72(18) ?
C27 C26 C25 . . 120.2(2) ?
C27 C26 H38 . . 119.9 ?
C25 C26 H38 . . 119.9 ?
C28 C27 C26 . . 120.4(2) ?
C28 C27 H39 . . 119.8 ?
C26 C27 H39 . . 119.8 ?
C27 C28 C29 . . 120.3(2) ?
C27 C28 H40 . . 119.9 ?
C29 C28 H40 . . 119.9 ?
C28 C29 C30 . . 119.0(3) ?
C28 C29 H41 . . 120.5 ?
C30 C29 H41 . . 120.5 ?
C25 C30 C29 . . 121.6(2) ?
C25 C30 H19 . . 119.2 ?
C29 C30 H19 . . 119.2 ?
P3 C31 H31A . . 109.5 ?
P3 C31 H31B . . 109.5 ?
H31A C31 H31B . . 109.5 ?
P3 C31 H31C . . 109.5 ?
H31A C31 H31C . . 109.5 ?
H31B C31 H31C . . 109.5 ?
P3 C32 H32A . . 109.5 ?
P3 C32 H32B . . 109.5 ?
H32A C32 H32B . . 109.5 ?
P3 C32 H32C . . 109.5 ?
H32A C32 H32C . . 109.5 ?
H32B C32 H32C . . 109.5 ?
P3 C33 H33A . . 109.5 ?
P3 C33 H33B . . 109.5 ?
H33A C33 H33B . . 109.5 ?
P3 C33 H33C . . 109.5 ?
H33A C33 H33C . . 109.5 ?
H33B C33 H33C . . 109.5 ?
P4 C34 H34A . . 109.5 ?
P4 C34 H34B . . 109.5 ?
H34A C34 H34B . . 109.5 ?
P4 C34 H34C . . 109.5 ?
H34A C34 H34C . . 109.5 ?
H34B C34 H34C . . 109.5 ?
P4 C35 H35A . . 109.5 ?
P4 C35 H35B . . 109.5 ?
H35A C35 H35B . . 109.5 ?
P4 C35 H35C . . 109.5 ?
H35A C35 H35C . . 109.5 ?
H35B C35 H35C . . 109.5 ?
P4 C36 H36A . . 109.5 ?
P4 C36 H36B . . 109.5 ?
H36A C36 H36B . . 109.5 ?
P4 C36 H36C . . 109.5 ?
H36A C36 H36C . . 109.5 ?
H36B C36 H36C . . 109.5 ?

loop_
_geom_bond_atom_site_label_1
_geom_bond_atom_site_label_2
_geom_bond_site_symmetry_2
_geom_bond_distance
_geom_bond_publ_flag
Co1 C2 . 1.961(2) ?
Co1 P1 . 2.1278(7) ?
Co1 P2 . 2.1337(6) ?
Co1 P3 . 2.1819(7) ?
Co1 P4 . 2.2180(13) ?
P1 O1 . 1.6801(15) ?
P1 C13 . 1.824(2) ?
P1 C7 . 1.839(2) ?
P2 O2 . 1.6829(15) ?
P2 C19 . 1.834(2) ?
P2 C25 . 1.839(2) ?
P3 C31 . 1.834(2) ?
P3 C32 . 1.835(2) ?
P3 C33 . 1.837(2) ?
P4 C36 . 1.829(2) ?
P4 C34 . 1.835(2) ?
P4 C35 . 1.836(2) ?
O1 C3 . 1.398(3) ?
O2 C1 . 1.390(2) ?
C1 C6 . 1.386(3) ?
C1 C2 . 1.389(3) ?
C2 C3 . 1.397(3) ?
C3 C4 . 1.387(3) ?
C4 C5 . 1.396(3) ?
C4 H20 . 0.9300 ?
C5 C6 . 1.390(3) ?
C5 H21 . 0.9300 ?
C6 H22 . 0.9300 ?
C7 C8 . 1.392(3) ?
C7 C12 . 1.397(3) ?
C8 C9 . 1.388(3) ?
C8 H23 . 0.9300 ?
C9 C10 . 1.382(3) ?
C9 H24 . 0.9300 ?
C10 C11 . 1.392(3) ?
C10 H25 . 0.9300 ?
C11 C12 . 1.383(3) ?
C11 H26 . 0.9300 ?
C12 H27 . 0.9300 ?
C13 C18 . 1.396(3) ?
C13 C14 . 1.400(3) ?
C14 C15 . 1.386(3) ?
C14 H28 . 0.9300 ?
C15 C16 . 1.381(4) ?
C15 H29 . 0.9300 ?
C16 C17 . 1.384(4) ?
C16 H30 . 0.9300 ?
C17 C18 . 1.386(3) ?
C17 H31 . 0.9300 ?
C18 H32 . 0.9300 ?
C19 C20 . 1.393(3) ?
C19 C24 . 1.392(3) ?
C20 C21 . 1.385(3) ?
C20 H33 . 0.9300 ?
C21 C22 . 1.385(3) ?
C21 H34 . 0.9300 ?
C22 C23 . 1.382(4) ?
C22 H35 . 0.9300 ?
C23 C24 . 1.386(4) ?
C23 H36 . 0.9300 ?
C24 H37 . 0.9300 ?
C25 C30 . 1.385(3) ?
C25 C26 . 1.395(3) ?
C26 C27 . 1.394(3) ?
C26 H38 . 0.9300 ?
C27 C28 . 1.371(4) ?
C27 H39 . 0.9300 ?
C28 C29 . 1.389(4) ?
C28 H40 . 0.9300 ?
C29 C30 . 1.391(3) ?
C29 H41 . 0.9300 ?
C30 H19 . 0.9300 ?
C31 H31A . 0.9600 ?
C31 H31B . 0.9600 ?
C31 H31C . 0.9600 ?
C32 H32A . 0.9600 ?
C32 H32B . 0.9600 ?
C32 H32C . 0.9600 ?
C33 H33A . 0.9600 ?
C33 H33B . 0.9600 ?
C33 H33C . 0.9600 ?
C34 H34A . 0.9600 ?
C34 H34B . 0.9600 ?
C34 H34C . 0.9600 ?
C35 H35A . 0.9600 ?
C35 H35B . 0.9600 ?
C35 H35C . 0.9600 ?
C36 H36A . 0.9600 ?
C36 H36B . 0.9600 ?
C36 H36C . 0.9600 ?
